data_7250499
loop_
_publ_author_name
'Stati, Dumitru'
'van Leusen, Jan'
'Kravtsov, Victor Ch.'
'Chumakov, Yurii'
'K\"ogerler, Paul'
'Baca, Svetlana G.'

_publ_section_title
;
 Variations of heterometallic cores and magnetic properties in
 Co(iii)--Y/Ln isobutyrate clusters with N-butyldiethanolamine: from
 tetranuclear to octanuclear clusters
;
_journal_issue 23
_journal_name_full 'RSC Advances'
_journal_page_first 18209
_journal_page_last 18223
_journal_paper_doi 10.1039/D5RA02513C
_journal_volume 15
_journal_year 2025
_chemical_formula_sum 'C47 H91.5 Co3 N7.5 O26 Pr2'
_chemical_formula_weight 1636.38
_space_group_crystal_system triclinic
_space_group_IT_number 2
_space_group_name_Hall '-P 1'
_space_group_name_H-M_alt 'P -1'
_atom_sites_solution_hydrogens mixed
_audit_creation_method SHELXL-2016/6
_audit_update_record
;
2023-01-31 deposited with the CCDC.	2025-05-20 downloaded from the CCDC.
;
_cell_angle_alpha 111.10(3)
_cell_angle_beta 110.58(3)
_cell_angle_gamma 96.02(3)
_cell_formula_units_Z 2
_cell_length_a 14.774(3)
_cell_length_b 15.375(3)
_cell_length_c 16.834(3)
_cell_measurement_reflns_used 324
_cell_measurement_temperature 100(2)
_cell_measurement_theta_max 15.86
_cell_measurement_theta_min 2.30
_cell_volume 3220.4(17)
_computing_cell_refinement 'Bruker SAINT'
_computing_data_collection 'Bruker APEX2'
_computing_data_reduction 'Bruker SAINT, SADABS and XPREP'
_computing_molecular_graphics 'Bruker SHELXTL'
_computing_publication_material 'Bruker SHELXTL'
_computing_structure_refinement 'SHELXL-2016/6 (Sheldrick, 2016)'
_computing_structure_solution 'SHELXS-97 (Sheldrick 2008)'
_diffrn_ambient_temperature 100(2)
_diffrn_measured_fraction_theta_full 0.993
_diffrn_measured_fraction_theta_max 0.993
_diffrn_measurement_device_type 'Bruker APEX-II CCD'
_diffrn_measurement_method '\w scans'
_diffrn_radiation_type MoK\a
_diffrn_radiation_wavelength 0.71073
_diffrn_reflns_av_R_equivalents 0.1835
_diffrn_reflns_av_unetI/netI 0.2547
_diffrn_reflns_Laue_measured_fraction_full 0.993
_diffrn_reflns_Laue_measured_fraction_max 0.993
_diffrn_reflns_limit_h_max 17
_diffrn_reflns_limit_h_min -17
_diffrn_reflns_limit_k_max 17
_diffrn_reflns_limit_k_min -17
_diffrn_reflns_limit_l_max 19
_diffrn_reflns_limit_l_min -19
_diffrn_reflns_number 25283
_diffrn_reflns_point_group_measured_fraction_full 0.993
_diffrn_reflns_point_group_measured_fraction_max 0.993
_diffrn_reflns_theta_full 24.585
_diffrn_reflns_theta_max 24.585
_diffrn_reflns_theta_min 1.428
_exptl_absorpt_coefficient_mu 2.324
_exptl_absorpt_correction_type multi-scan
_exptl_absorpt_process_details sadabs
_exptl_crystal_colour violet
_exptl_crystal_density_diffrn 1.688
_exptl_crystal_description block
_exptl_crystal_F_000 1666
_exptl_crystal_size_max 0.18
_exptl_crystal_size_mid 0.15
_exptl_crystal_size_min 0.08
_exptl_transmission_factor_max 0.7451
_exptl_transmission_factor_min 0.4361
_refine_diff_density_max 1.165
_refine_diff_density_min -1.453
_refine_diff_density_rms 0.197
_refine_ls_extinction_method none
_refine_ls_goodness_of_fit_ref 0.875
_refine_ls_hydrogen_treatment constr
_refine_ls_matrix_type full
_refine_ls_number_parameters 817
_refine_ls_number_reflns 10742
_refine_ls_number_restraints 104
_refine_ls_restrained_S_all 0.871
_refine_ls_R_factor_all 0.1431
_refine_ls_R_factor_gt 0.0749
_refine_ls_shift/su_max 0.000
_refine_ls_shift/su_mean 0.000
_refine_ls_structure_factor_coef Fsqd
_refine_ls_weighting_details 'w=1/[\s^2^(Fo^2^)+(0.0000P)^2^] where P=(Fo^2^+2Fc^2^)/3'
_refine_ls_weighting_scheme calc
_refine_ls_wR_factor_gt 0.1704
_refine_ls_wR_factor_ref 0.2153
_reflns_Friedel_coverage 0.000
_reflns_number_gt 5985
_reflns_number_total 10742
_reflns_threshold_expression 'I > 2\s(I)'
_cod_data_source_file d5ra02513c2.cif
_cod_data_source_block SD-248_sb
_cod_original_cell_volume 3220.4(14)
_cod_original_formula_sum 'C47 H91.50 Co3 N7.50 O26 Pr2'
_cod_database_code 7250499
_shelx_shelxl_version_number 2016/6
_shelx_space_group_comment
; 
The symmetry employed for this shelxl refinement is uniquely defined 
by the following loop, which should always be used as a source of 
symmetry information in preference to the above space-group names. 
They are only intended as comments. 
;

loop_
_space_group_symop_operation_xyz
'x, y, z'
'-x, -y, -z'

loop_
_atom_site_label
_atom_site_type_symbol
_atom_site_fract_x
_atom_site_fract_y
_atom_site_fract_z
_atom_site_U_iso_or_equiv
_atom_site_adp_type
_atom_site_occupancy
_atom_site_site_symmetry_order
_atom_site_calc_flag
_atom_site_refinement_flags_posn
_atom_site_refinement_flags_adp
_atom_site_refinement_flags_occupancy
_atom_site_disorder_assembly
_atom_site_disorder_group
Pr1 Pr 0.72063(5) 0.29617(5) 0.27610(5) 0.0200(2) Uani 1 1 d . . . . .
Pr2 Pr 0.45451(5) 0.39165(5) 0.21087(5) 0.0199(2) Uani 1 1 d . . . . .
Co1 Co 0.77636(12) 0.42749(11) 0.16972(12) 0.0185(4) Uani 1 1 d . . . . .
Co2 Co 0.72105(13) 0.54912(11) 0.30660(12) 0.0194(4) Uani 1 1 d . . . . .
Co3 Co 0.49409(13) 0.19669(11) 0.25691(12) 0.0196(4) Uani 1 1 d . . . . .
C1 C 0.9145(9) 0.3169(9) 0.2032(9) 0.020(2) Uani 1 1 d . . . . .
C2 C 0.9899(13) 0.2695(14) 0.1812(14) 0.062(4) Uani 1 1 d D U . . .
H2 H 0.983550 0.202420 0.177099 0.075 Uiso 0.37(2) 1 calc R U P A 1
H2A H 0.999966 0.224746 0.212540 0.075 Uiso 0.63(2) 1 calc R U P A 2
C3 C 1.016(4) 0.287(4) 0.103(3) 0.062(4) Uani 0.37(2) 1 d D U P A 1
H3A H 1.066434 0.253716 0.092206 0.093 Uiso 0.37(2) 1 calc R U P A 1
H3B H 0.955201 0.262394 0.044241 0.093 Uiso 0.37(2) 1 calc R U P A 1
H3C H 1.042560 0.356773 0.124069 0.093 Uiso 0.37(2) 1 calc R U P A 1
C4 C 1.085(2) 0.343(3) 0.255(3) 0.063(4) Uani 0.37(2) 1 d D U P A 1
H4A H 1.141951 0.319553 0.248528 0.094 Uiso 0.37(2) 1 calc R U P A 1
H4B H 1.086606 0.403692 0.249018 0.094 Uiso 0.37(2) 1 calc R U P A 1
H4C H 1.087481 0.352988 0.317197 0.094 Uiso 0.37(2) 1 calc R U P A 1
C3' C 0.936(2) 0.203(2) 0.0704(17) 0.063(4) Uani 0.63(2) 1 d D U P A 2
H3'1 H 0.870013 0.163171 0.054547 0.094 Uiso 0.63(2) 1 calc R U P A 2
H3'2 H 0.926862 0.243785 0.036642 0.094 Uiso 0.63(2) 1 calc R U P A 2
H3'3 H 0.977055 0.160518 0.052171 0.094 Uiso 0.63(2) 1 calc R U P A 2
C4' C 1.0889(17) 0.332(2) 0.213(2) 0.063(4) Uani 0.63(2) 1 d D U P A 2
H4'1 H 1.089484 0.353620 0.165157 0.094 Uiso 0.63(2) 1 calc R U P A 2
H4'2 H 1.139351 0.295790 0.223661 0.094 Uiso 0.63(2) 1 calc R U P A 2
H4'3 H 1.104219 0.388111 0.271683 0.094 Uiso 0.63(2) 1 calc R U P A 2
C5 C 0.8574(9) 0.6319(8) 0.2518(8) 0.020(2) Uani 1 1 d . . . . .
C6 C 0.9282(11) 0.7201(8) 0.2648(9) 0.027(3) Uani 1 1 d . . . . .
H6 H 0.995162 0.727617 0.313276 0.033 Uiso 1 1 calc R U . . .
C7 C 0.8968(12) 0.8127(9) 0.3044(11) 0.043(4) Uani 1 1 d . . . . .
H7A H 0.829429 0.806987 0.260683 0.065 Uiso 1 1 calc R U . . .
H7B H 0.944340 0.868221 0.312840 0.065 Uiso 1 1 calc R U . . .
H7C H 0.896558 0.821847 0.365052 0.065 Uiso 1 1 calc R U . . .
C8 C 0.9425(11) 0.7080(10) 0.1777(10) 0.039(4) Uani 1 1 d . . . . .
H8A H 0.955260 0.644971 0.151124 0.059 Uiso 1 1 calc R U . . .
H8B H 0.999631 0.759432 0.193497 0.059 Uiso 1 1 calc R U . . .
H8C H 0.881799 0.711639 0.131661 0.059 Uiso 1 1 calc R U . . .
C9 C 0.5498(10) 0.6267(9) 0.2652(9) 0.027(3) Uani 1 1 d . . . . .
C10 C 0.5162(10) 0.7198(8) 0.2819(9) 0.020(3) Uani 1 1 d . . . . .
H10 H 0.442952 0.702839 0.241203 0.024 Uiso 1 1 calc R U . . .
C11 C 0.5332(11) 0.7713(10) 0.3859(10) 0.036(4) Uani 1 1 d . . . . .
H11A H 0.496940 0.727353 0.401356 0.054 Uiso 1 1 calc R U . . .
H11B H 0.508520 0.829266 0.395500 0.054 Uiso 1 1 calc R U . . .
H11C H 0.605037 0.789777 0.426532 0.054 Uiso 1 1 calc R U . . .
C12 C 0.5737(10) 0.7827(9) 0.2528(10) 0.030(3) Uani 1 1 d . . . . .
H12A H 0.645796 0.798224 0.290900 0.045 Uiso 1 1 calc R U . . .
H12B H 0.552592 0.842625 0.262374 0.045 Uiso 1 1 calc R U . . .
H12C H 0.559220 0.747352 0.186370 0.045 Uiso 1 1 calc R U . . .
C13 C 0.2978(10) 0.1622(9) 0.1134(10) 0.028(4) Uani 1 1 d . . . . .
C14 C 0.1971(11) 0.0966(10) 0.0481(10) 0.037(3) Uani 1 1 d D U . . .
H14 H 0.209267 0.033381 0.015575 0.044 Uiso 0.667(18) 1 calc R U P B 1
H14A H 0.160254 0.114404 0.088851 0.044 Uiso 0.333(18) 1 calc R U P B 2
C15 C 0.1439(16) 0.0780(15) 0.0994(14) 0.037(3) Uani 0.667(18) 1 d D U P B 1
H15A H 0.077216 0.034394 0.055359 0.056 Uiso 0.667(18) 1 calc R U P B 1
H15B H 0.181077 0.047797 0.138084 0.056 Uiso 0.667(18) 1 calc R U P B 1
H15C H 0.137192 0.138974 0.139793 0.056 Uiso 0.667(18) 1 calc R U P B 1
C15' C 0.180(3) -0.0058(19) 0.022(3) 0.037(3) Uani 0.333(18) 1 d D U P B 2
H15D H 0.109681 -0.038640 -0.021180 0.056 Uiso 0.333(18) 1 calc R U P B 2
H15E H 0.223358 -0.031179 -0.007912 0.056 Uiso 0.333(18) 1 calc R U P B 2
H15F H 0.195482 -0.017267 0.078773 0.056 Uiso 0.333(18) 1 calc R U P B 2
C16 C 0.1389(11) 0.1224(10) -0.0286(10) 0.040(4) Uani 1 1 d . . . . .
H16A H 0.074490 0.073436 -0.069412 0.060 Uiso 1 1 calc R U . . .
H16B H 0.176923 0.124873 -0.065487 0.060 Uiso 1 1 calc R U . . .
H16C H 0.126884 0.185662 -0.001476 0.060 Uiso 1 1 calc R U . . .
C17 C 0.5949(10) 0.0650(9) 0.1733(9) 0.026(3) Uani 1 1 d . . . . .
C18 C 0.6039(10) -0.0394(8) 0.1369(8) 0.020(3) Uani 1 1 d . . . . .
H18 H 0.546684 -0.082450 0.134916 0.024 Uiso 1 1 calc R U . . .
C19 C 0.7039(11) -0.0444(10) 0.2065(10) 0.037(4) Uani 1 1 d . . . . .
H19A H 0.706551 -0.111948 0.188120 0.056 Uiso 1 1 calc R U . . .
H19B H 0.707320 -0.017380 0.270154 0.056 Uiso 1 1 calc R U . . .
H19C H 0.760801 -0.007105 0.204979 0.056 Uiso 1 1 calc R U . . .
C20 C 0.5986(11) -0.0719(9) 0.0400(9) 0.032(4) Uani 1 1 d . . . . .
H20A H 0.533376 -0.071173 -0.002249 0.048 Uiso 1 1 calc R U . . .
H20B H 0.606658 -0.137663 0.018358 0.048 Uiso 1 1 calc R U . . .
H20C H 0.652154 -0.028155 0.040444 0.048 Uiso 1 1 calc R U . . .
C21 C 0.6942(10) 0.2852(8) -0.0121(8) 0.0208(17) Uani 1 1 d . . . . .
H21A H 0.647534 0.259674 -0.079184 0.025 Uiso 1 1 calc R U . . .
H21B H 0.756154 0.264200 -0.007825 0.025 Uiso 1 1 calc R U . . .
C22 C 0.6463(10) 0.2487(8) 0.0396(8) 0.023(3) Uani 1 1 d . . . . .
H22A H 0.576502 0.254365 0.021198 0.028 Uiso 1 1 calc R U . . .
H22B H 0.644475 0.179690 0.022971 0.028 Uiso 1 1 calc R U . . .
C23 C 0.6266(9) 0.4304(9) 0.0155(8) 0.0208(17) Uani 1 1 d . . . . .
H23A H 0.567154 0.375798 -0.010031 0.025 Uiso 1 1 calc R U . . .
H23B H 0.618717 0.455431 -0.032460 0.025 Uiso 1 1 calc R U . . .
C24 C 0.6306(10) 0.5087(9) 0.1023(8) 0.0208(17) Uani 1 1 d . . . . .
H24A H 0.678007 0.569962 0.119925 0.025 Uiso 1 1 calc R U . . .
H24B H 0.563497 0.519757 0.092587 0.025 Uiso 1 1 calc R U . . .
C25 C 0.7913(9) 0.4399(9) 0.0056(9) 0.026(3) Uani 1 1 d . . . . .
H25A H 0.798694 0.510516 0.031019 0.031 Uiso 1 1 calc R U . . .
H25B H 0.857693 0.429849 0.035369 0.031 Uiso 1 1 calc R U . . .
C26 C 0.7612(10) 0.4012(8) -0.0990(9) 0.026(3) Uani 1 1 d . . . . .
H26A H 0.701039 0.420883 -0.128260 0.031 Uiso 1 1 calc R U . . .
H26B H 0.743841 0.329637 -0.126922 0.031 Uiso 1 1 calc R U . . .
C27 C 0.8476(12) 0.4398(12) -0.1199(11) 0.051(4) Uani 1 1 d D U . . .
H27A H 0.902209 0.409184 -0.101133 0.061 Uiso 0.50(2) 1 calc R U P C 1
H27B H 0.822435 0.418832 -0.188441 0.061 Uiso 0.50(2) 1 calc R U P C 1
H27C H 0.856871 0.510236 -0.100367 0.061 Uiso 0.50(2) 1 calc R U P C 2
H27D H 0.910272 0.430451 -0.080692 0.061 Uiso 0.50(2) 1 calc R U P C 2
C28 C 0.890(2) 0.545(2) -0.073(2) 0.055(5) Uani 0.50(2) 1 d D U P C 1
H28A H 0.943654 0.561927 -0.090804 0.083 Uiso 0.50(2) 1 calc R U P C 1
H28B H 0.837383 0.576492 -0.092621 0.083 Uiso 0.50(2) 1 calc R U P C 1
H28C H 0.917377 0.566818 -0.005073 0.083 Uiso 0.50(2) 1 calc R U P C 1
C28' C 0.833(2) 0.393(2) -0.2205(19) 0.051(5) Uani 0.50(2) 1 d D U P C 2
H28D H 0.890556 0.422386 -0.226737 0.077 Uiso 0.50(2) 1 calc R U P C 2
H28E H 0.825360 0.323932 -0.240342 0.077 Uiso 0.50(2) 1 calc R U P C 2
H28F H 0.771830 0.403910 -0.260064 0.077 Uiso 0.50(2) 1 calc R U P C 2
C29 C 0.8810(9) 0.5650(8) 0.4658(9) 0.020(3) Uani 1 1 d . . . . .
H29A H 0.863641 0.514844 0.485807 0.023 Uiso 1 1 calc R U . . .
H29B H 0.941729 0.614563 0.518201 0.023 Uiso 1 1 calc R U . . .
C30 C 0.9033(9) 0.5197(8) 0.3818(8) 0.018(3) Uani 1 1 d . . . . .
H30A H 0.938581 0.570127 0.371419 0.022 Uiso 1 1 calc R U . . .
H30B H 0.945945 0.475515 0.390925 0.022 Uiso 1 1 calc R U . . .
C31 C 0.7213(9) 0.5829(8) 0.4774(8) 0.019(3) Uani 1 1 d . . . . .
H31A H 0.672281 0.622053 0.471653 0.023 Uiso 1 1 calc R U . . .
H31B H 0.755534 0.595945 0.544318 0.023 Uiso 1 1 calc R U . . .
C32 C 0.6676(10) 0.4778(9) 0.4202(8) 0.024(3) Uani 1 1 d . . . . .
H32A H 0.711474 0.437821 0.439271 0.029 Uiso 1 1 calc R U . . .
H32B H 0.606457 0.463027 0.429916 0.029 Uiso 1 1 calc R U . . .
C33 C 0.8333(9) 0.7189(8) 0.4846(8) 0.022(3) Uani 1 1 d . . . . .
H33A H 0.883339 0.733701 0.461462 0.026 Uiso 1 1 calc R U . . .
H33B H 0.776320 0.744267 0.459287 0.026 Uiso 1 1 calc R U . . .
C34 C 0.8799(10) 0.7722(8) 0.5893(9) 0.025(3) Uani 1 1 d . . . . .
H34A H 0.936317 0.746954 0.616362 0.030 Uiso 1 1 calc R U . . .
H34B H 0.829758 0.762296 0.613789 0.030 Uiso 1 1 calc R U . . .
C35 C 0.9182(11) 0.8801(8) 0.6178(9) 0.037(4) Uani 1 1 d . U . . .
H35A H 0.861112 0.905470 0.592587 0.044 Uiso 1 1 calc R U . . .
H35B H 0.965652 0.889242 0.590258 0.044 Uiso 1 1 calc R U . . .
C36 C 0.9717(13) 0.9379(10) 0.7262(10) 0.049(5) Uani 1 1 d . . . . .
H36A H 0.923655 0.932427 0.753287 0.073 Uiso 1 1 calc R U . . .
H36B H 0.998142 1.006056 0.742247 0.073 Uiso 1 1 calc R U . . .
H36C H 1.026971 0.911597 0.751512 0.073 Uiso 1 1 calc R U . . .
C37 C 0.3853(10) 0.2087(9) 0.3596(10) 0.032(4) Uani 1 1 d . . . . .
H37A H 0.377796 0.210081 0.416173 0.039 Uiso 1 1 calc R U . . .
H37B H 0.319721 0.173902 0.305097 0.039 Uiso 1 1 calc R U . . .
C38 C 0.4144(10) 0.3094(9) 0.3709(10) 0.031(4) Uani 1 1 d . . . . .
H38A H 0.354643 0.334917 0.357595 0.037 Uiso 1 1 calc R U . . .
H38B H 0.463444 0.351375 0.436130 0.037 Uiso 1 1 calc R U . . .
C39 C 0.5573(11) 0.1952(10) 0.4345(10) 0.038(4) Uani 1 1 d . . . . .
H39A H 0.559121 0.259571 0.478404 0.046 Uiso 1 1 calc R U . . .
H39B H 0.560392 0.151158 0.465607 0.046 Uiso 1 1 calc R U . . .
C40 C 0.6456(10) 0.2030(9) 0.4094(9) 0.025(3) Uani 1 1 d . . . . .
H40A H 0.708259 0.240656 0.466710 0.030 Uiso 1 1 calc R U . . .
H40B H 0.652876 0.137921 0.377188 0.030 Uiso 1 1 calc R U . . .
C41 C 0.4210(11) 0.0501(9) 0.3064(10) 0.030(3) Uani 1 1 d . . . . .
H41A H 0.475571 0.019798 0.300213 0.036 Uiso 1 1 calc R U . . .
H41B H 0.367671 0.027880 0.242386 0.036 Uiso 1 1 calc R U . . .
C42 C 0.3788(11) 0.0125(10) 0.3607(10) 0.035(4) Uani 1 1 d . . . . .
H42A H 0.329280 0.047330 0.373693 0.042 Uiso 1 1 calc R U . . .
H42B H 0.433520 0.025504 0.421530 0.042 Uiso 1 1 calc R U . . .
C43 C 0.3290(12) -0.0943(10) 0.3078(11) 0.045(4) Uani 1 1 d . . . . .
H43A H 0.320699 -0.119663 0.351889 0.055 Uiso 1 1 calc R U . . .
H43B H 0.373058 -0.127327 0.281914 0.055 Uiso 1 1 calc R U . . .
C44 C 0.2235(12) -0.1189(12) 0.2253(13) 0.063(5) Uani 1 1 d . . . . .
H44A H 0.182240 -0.080440 0.249122 0.095 Uiso 1 1 calc R U . . .
H44B H 0.190305 -0.187849 0.199095 0.095 Uiso 1 1 calc R U . . .
H44C H 0.232356 -0.103838 0.176208 0.095 Uiso 1 1 calc R U . . .
C45 C 0.7495(16) 0.0236(11) 0.4713(12) 0.049(5) Uani 1 1 d . . . . .
C46 C 0.8495(14) 0.0436(14) 0.4820(15) 0.088(8) Uani 1 1 d . . . . .
H46A H 0.861321 0.094581 0.462100 0.132 Uiso 1 1 calc R U . . .
H46B H 0.861540 -0.015068 0.443412 0.132 Uiso 1 1 calc R U . . .
H46C H 0.895028 0.065032 0.548029 0.132 Uiso 1 1 calc R U . . .
N1 N 0.7184(7) 0.3944(7) 0.0336(7) 0.020(2) Uani 1 1 d . . . . .
N2 N 0.7961(8) 0.6111(7) 0.4450(7) 0.021(2) Uani 1 1 d . . . . .
N3 N 0.4610(8) 0.1564(7) 0.3455(7) 0.021(3) Uani 1 1 d . . . . .
N4 N 0.8732(9) 0.2700(8) 0.4372(8) 0.030(3) Uani 1 1 d . . . . .
N5 N 0.3572(9) 0.3364(7) 0.0033(8) 0.026(3) Uani 1 1 d . . . . .
N6 N 0.3772(9) 0.5108(7) 0.3453(8) 0.027(3) Uani 1 1 d . . . . .
N7 N 0.6648(14) 0.0076(10) 0.4605(11) 0.069(5) Uani 1 1 d . . . . .
N8 N 0.8068(17) 0.2501(17) 0.6406(16) 0.041(7) Uani 0.5 1 d . . P . .
C47 C 0.8825(19) 0.4280(17) 0.6706(17) 0.027(7) Uani 0.5 1 d . U P . .
H47A H 0.829050 0.453005 0.639729 0.040 Uiso 0.5 1 calc R U P . .
H47B H 0.933591 0.429204 0.646117 0.040 Uiso 0.5 1 calc R U P . .
H47C H 0.913136 0.468461 0.738377 0.040 Uiso 0.5 1 calc R U P . .
C48 C 0.840(2) 0.327(2) 0.652(2) 0.032(7) Uani 0.5 1 d . U P . .
O1 O 0.5336(6) 0.2576(5) 0.1878(6) 0.0185(19) Uani 1 1 d . . . . .
H1A H 0.537562 0.202122 0.136446 0.022 Uiso 1 1 d R U . . .
O2 O 0.8853(6) 0.3015(6) 0.2594(6) 0.023(2) Uani 1 1 d . . . . .
O3 O 0.8883(6) 0.3754(5) 0.1678(6) 0.024(2) Uani 1 1 d . . . . .
O4 O 0.8593(6) 0.5496(5) 0.1983(6) 0.022(2) Uani 1 1 d . . . . .
O5 O 0.8047(6) 0.6457(6) 0.2973(6) 0.022(2) Uani 1 1 d . . . . .
O6 O 0.6414(6) 0.6375(6) 0.3147(6) 0.025(2) Uani 1 1 d . . . . .
O7 O 0.4877(6) 0.5466(6) 0.2047(6) 0.025(2) Uani 1 1 d . . . . .
O8 O 0.3155(6) 0.2471(6) 0.1174(6) 0.025(2) Uani 1 1 d . . . . .
O9 O 0.3614(6) 0.1304(6) 0.1629(6) 0.023(2) Uani 1 1 d . . . . .
O10 O 0.5244(6) 0.0779(5) 0.2006(6) 0.019(2) Uani 1 1 d . . . . .
O11 O 0.6566(6) 0.1275(6) 0.1743(6) 0.024(2) Uani 1 1 d . . . . .
O12 O 0.7017(6) 0.3032(5) 0.1369(6) 0.020(2) Uani 1 1 d . . . . .
O13 O 0.6646(6) 0.4738(5) 0.1740(6) 0.0170(19) Uani 1 1 d . . . . .
O14 O 0.8066(6) 0.4664(5) 0.3022(6) 0.020(2) Uani 1 1 d . . . . .
O15 O 0.6404(6) 0.4563(5) 0.3209(5) 0.0181(19) Uani 1 1 d . . . . .
O16 O 0.4572(6) 0.3098(5) 0.3081(6) 0.020(2) Uani 1 1 d . . . . .
O17 O 0.6268(6) 0.2502(6) 0.3495(6) 0.023(2) Uani 1 1 d . . . . .
O18 O 0.8231(7) 0.1999(6) 0.3601(6) 0.027(2) Uani 1 1 d . . . . .
O19 O 0.8588(6) 0.3543(6) 0.4452(6) 0.025(2) Uani 1 1 d . . . . .
O20 O 0.9354(7) 0.2624(6) 0.5038(6) 0.028(2) Uani 1 1 d . . . . .
O21 O 0.4420(7) 0.3265(6) 0.0450(6) 0.028(2) Uani 1 1 d . . . . .
O22 O 0.3202(6) 0.3906(6) 0.0530(6) 0.023(2) Uani 1 1 d . . . . .
O23 O 0.3093(7) 0.2933(6) -0.0846(7) 0.035(2) Uani 1 1 d . . . . .
O24 O 0.4708(6) 0.5278(6) 0.3680(6) 0.023(2) Uani 1 1 d . . . . .
O25 O 0.3200(6) 0.4468(6) 0.2648(6) 0.027(2) Uani 1 1 d . . . . .
O26 O 0.3437(7) 0.5538(6) 0.4009(7) 0.036(2) Uani 1 1 d . . . . .

loop_
_atom_site_aniso_label
_atom_site_aniso_U_11
_atom_site_aniso_U_22
_atom_site_aniso_U_33
_atom_site_aniso_U_23
_atom_site_aniso_U_13
_atom_site_aniso_U_12
Pr1 0.0189(4) 0.0159(4) 0.0206(4) 0.0060(3) 0.0054(4) 0.0039(3)
Pr2 0.0200(4) 0.0158(4) 0.0187(4) 0.0042(3) 0.0055(4) 0.0057(3)
Co1 0.0173(10) 0.0164(9) 0.0203(10) 0.0069(7) 0.0074(8) 0.0044(7)
Co2 0.0197(10) 0.0152(8) 0.0187(10) 0.0052(7) 0.0046(9) 0.0066(7)
Co3 0.0229(10) 0.0159(9) 0.0170(10) 0.0046(7) 0.0079(9) 0.0039(7)
C1 0.023(5) 0.020(5) 0.013(5) 0.009(4) 0.000(4) 0.013(4)
C2 0.062(8) 0.087(9) 0.079(9) 0.052(8) 0.047(7) 0.057(6)
C3 0.062(8) 0.087(9) 0.079(9) 0.052(8) 0.047(7) 0.057(7)
C4 0.062(8) 0.087(9) 0.080(9) 0.052(8) 0.047(7) 0.057(7)
C3' 0.062(8) 0.087(9) 0.080(9) 0.052(8) 0.047(7) 0.058(7)
C4' 0.062(8) 0.087(9) 0.080(9) 0.052(8) 0.047(7) 0.057(7)
C5 0.023(5) 0.020(5) 0.013(5) 0.009(4) 0.000(4) 0.013(4)
C6 0.049(10) 0.010(6) 0.019(8) 0.009(6) 0.007(7) 0.008(6)
C7 0.061(12) 0.020(8) 0.050(11) 0.014(7) 0.028(10) 0.003(7)
C8 0.029(9) 0.039(9) 0.046(10) 0.024(8) 0.009(8) -0.005(7)
C9 0.022(9) 0.025(7) 0.019(8) -0.005(6) 0.007(7) 0.001(6)
C10 0.021(8) 0.015(6) 0.030(8) 0.013(6) 0.011(7) 0.011(5)
C11 0.052(10) 0.044(9) 0.043(10) 0.029(8) 0.038(9) 0.033(8)
C12 0.038(9) 0.026(7) 0.029(9) 0.012(6) 0.016(8) 0.018(7)
C13 0.019(8) 0.026(8) 0.029(9) -0.004(7) 0.017(7) 0.004(6)
C14 0.030(7) 0.036(6) 0.022(7) 0.004(5) -0.003(6) -0.001(5)
C15 0.030(7) 0.037(6) 0.022(7) 0.003(5) -0.003(6) -0.001(6)
C15' 0.030(7) 0.036(6) 0.022(7) 0.004(5) -0.003(6) -0.001(6)
C16 0.029(9) 0.047(9) 0.021(9) 0.009(7) -0.005(7) -0.006(7)
C17 0.024(8) 0.028(7) 0.011(7) 0.000(6) -0.002(7) 0.013(6)
C18 0.026(8) 0.018(6) 0.016(7) 0.003(5) 0.012(7) 0.009(6)
C19 0.048(10) 0.029(8) 0.028(9) 0.011(7) 0.005(8) 0.028(7)
C20 0.052(10) 0.012(6) 0.022(8) 0.002(6) 0.010(8) 0.008(6)
C21 0.027(5) 0.026(4) 0.009(4) 0.008(3) 0.005(4) 0.012(3)
C22 0.029(8) 0.008(6) 0.013(7) -0.003(5) -0.002(6) -0.007(5)
C23 0.027(5) 0.026(4) 0.009(4) 0.008(3) 0.005(4) 0.012(3)
C24 0.027(5) 0.026(4) 0.009(4) 0.008(3) 0.005(4) 0.012(3)
C25 0.013(7) 0.035(8) 0.019(8) 0.004(6) 0.004(6) 0.003(6)
C26 0.031(8) 0.013(6) 0.025(8) 0.014(6) -0.001(7) -0.001(6)
C27 0.051(9) 0.071(10) 0.040(9) 0.033(8) 0.021(8) 0.009(8)
C28 0.051(11) 0.073(10) 0.047(10) 0.032(9) 0.023(9) 0.005(9)
C28' 0.052(11) 0.070(11) 0.041(9) 0.033(9) 0.021(9) 0.011(9)
C29 0.010(7) 0.019(7) 0.029(8) 0.012(6) 0.004(6) 0.009(5)
C30 0.016(7) 0.010(6) 0.025(8) 0.006(6) 0.006(6) 0.007(5)
C31 0.009(7) 0.024(7) 0.016(7) 0.003(6) 0.003(6) 0.004(5)
C32 0.018(8) 0.032(7) 0.014(7) 0.008(6) 0.003(6) -0.001(6)
C33 0.019(8) 0.023(7) 0.018(7) 0.007(6) 0.000(6) 0.017(6)
C34 0.024(8) 0.015(6) 0.020(8) 0.002(6) 0.001(7) 0.000(6)
C35 0.049(10) 0.009(6) 0.025(8) -0.007(6) 0.002(7) -0.003(6)
C36 0.075(13) 0.033(9) 0.022(9) 0.005(7) 0.014(9) -0.005(8)
C37 0.025(8) 0.023(7) 0.042(10) 0.002(7) 0.020(8) 0.005(6)
C38 0.035(9) 0.022(7) 0.041(9) 0.003(6) 0.033(8) 0.010(6)
C39 0.043(10) 0.039(9) 0.021(9) 0.009(7) 0.008(8) 0.001(7)
C40 0.023(8) 0.033(8) 0.021(8) 0.012(6) 0.013(7) 0.002(6)
C41 0.037(9) 0.023(7) 0.033(9) 0.012(6) 0.017(8) 0.007(6)
C42 0.039(9) 0.038(8) 0.026(9) 0.007(7) 0.021(8) 0.000(7)
C43 0.050(11) 0.043(9) 0.049(11) 0.023(8) 0.023(10) 0.011(8)
C44 0.046(12) 0.051(11) 0.088(16) 0.035(11) 0.022(12) -0.003(9)
C45 0.068(14) 0.031(9) 0.033(10) 0.016(8) 0.004(11) 0.006(9)
C46 0.055(15) 0.072(14) 0.102(19) 0.057(14) -0.019(13) -0.005(11)
N1 0.016(6) 0.023(6) 0.016(6) 0.006(5) 0.003(5) 0.005(5)
N2 0.024(6) 0.013(5) 0.018(6) 0.003(5) 0.001(5) 0.011(5)
N3 0.030(7) 0.021(6) 0.015(6) 0.002(5) 0.019(6) 0.001(5)
N4 0.024(7) 0.024(7) 0.028(8) 0.003(6) 0.005(6) 0.005(5)
N5 0.027(7) 0.020(6) 0.031(8) 0.013(6) 0.012(7) 0.002(5)
N6 0.041(8) 0.024(6) 0.025(7) 0.013(6) 0.020(7) 0.013(6)
N7 0.115(16) 0.055(10) 0.074(12) 0.043(9) 0.065(13) 0.027(10)
N8 0.034(16) 0.041(15) 0.026(15) 0.017(12) -0.004(13) -0.020(12)
C47 0.020(13) 0.029(12) 0.012(12) -0.011(9) 0.009(11) -0.008(10)
C48 0.030(8) 0.037(8) 0.030(8) 0.013(5) 0.015(6) 0.008(5)
O1 0.011(5) 0.017(4) 0.021(5) 0.005(4) 0.003(4) 0.003(3)
O2 0.021(5) 0.022(5) 0.020(5) 0.004(4) 0.004(4) 0.012(4)
O3 0.026(5) 0.014(4) 0.033(6) 0.006(4) 0.016(5) 0.009(4)
O4 0.026(5) 0.018(5) 0.017(5) 0.003(4) 0.007(4) 0.006(4)
O5 0.026(5) 0.020(5) 0.020(5) 0.009(4) 0.009(4) 0.005(4)
O6 0.014(5) 0.026(5) 0.019(5) 0.000(4) 0.002(4) 0.001(4)
O7 0.024(5) 0.024(5) 0.017(5) 0.004(4) 0.004(4) 0.001(4)
O8 0.027(6) 0.025(5) 0.013(5) 0.001(4) 0.005(4) 0.002(4)
O9 0.020(5) 0.021(5) 0.025(5) 0.009(4) 0.007(5) 0.007(4)
O10 0.023(5) 0.016(4) 0.019(5) 0.009(4) 0.008(4) 0.000(4)
O11 0.025(5) 0.026(5) 0.016(5) 0.006(4) 0.009(4) -0.001(4)
O12 0.022(5) 0.018(4) 0.021(5) 0.010(4) 0.008(4) 0.002(4)
O13 0.021(5) 0.008(4) 0.026(5) 0.007(4) 0.014(4) 0.007(3)
O14 0.019(5) 0.017(4) 0.026(5) 0.010(4) 0.009(4) 0.004(4)
O15 0.019(5) 0.013(4) 0.010(5) -0.001(3) 0.000(4) 0.000(3)
O16 0.020(5) 0.020(4) 0.017(5) 0.006(4) 0.006(4) 0.009(4)
O17 0.020(5) 0.021(5) 0.023(5) 0.010(4) 0.003(4) 0.005(4)
O18 0.029(6) 0.017(5) 0.032(6) 0.008(4) 0.012(5) 0.002(4)
O19 0.033(6) 0.016(5) 0.024(5) 0.005(4) 0.012(5) 0.012(4)
O20 0.023(6) 0.031(5) 0.019(6) 0.010(4) -0.001(5) 0.007(4)
O21 0.025(6) 0.038(5) 0.030(6) 0.016(5) 0.017(5) 0.019(4)
O22 0.027(5) 0.023(5) 0.015(5) 0.003(4) 0.008(4) 0.010(4)
O23 0.046(7) 0.029(5) 0.023(6) 0.012(5) 0.008(5) 0.004(5)
O24 0.013(5) 0.025(5) 0.025(5) 0.007(4) 0.003(4) 0.005(4)
O25 0.024(5) 0.031(5) 0.025(6) 0.016(5) 0.005(5) 0.010(4)
O26 0.041(6) 0.037(6) 0.036(6) 0.011(5) 0.022(6) 0.023(5)

loop_
_atom_type_symbol
_atom_type_description
_atom_type_scat_dispersion_real
_atom_type_scat_dispersion_imag
_atom_type_scat_source
C C 0.0033 0.0016 'International Tables Vol C Tables 4.2.6.8 and 6.1.1.4'
H H 0.0000 0.0000 'International Tables Vol C Tables 4.2.6.8 and 6.1.1.4'
N N 0.0061 0.0033 'International Tables Vol C Tables 4.2.6.8 and 6.1.1.4'
O O 0.0106 0.0060 'International Tables Vol C Tables 4.2.6.8 and 6.1.1.4'
Co Co 0.3494 0.9721 'International Tables Vol C Tables 4.2.6.8 and 6.1.1.4'
Pr Pr -0.2180 2.8214 'International Tables Vol C Tables 4.2.6.8 and 6.1.1.4'

loop_
_geom_angle_atom_site_label_1
_geom_angle_atom_site_label_2
_geom_angle_atom_site_label_3
_geom_angle
_geom_angle_site_symmetry_1
_geom_angle_site_symmetry_3
_geom_angle_publ_flag
O12 Pr1 O17 141.4(3) . . ?
O12 Pr1 O11 80.9(3) . . ?
O17 Pr1 O11 81.1(3) . . ?
O12 Pr1 O1 76.6(3) . . ?
O17 Pr1 O1 65.3(3) . . ?
O11 Pr1 O1 70.8(3) . . ?
O12 Pr1 O2 69.9(3) . . ?
O17 Pr1 O2 144.5(3) . . ?
O11 Pr1 O2 91.9(3) . . ?
O1 Pr1 O2 144.3(3) . . ?
O12 Pr1 O14 68.0(3) . . ?
O17 Pr1 O14 130.5(3) . . ?
O11 Pr1 O14 147.0(3) . . ?
O1 Pr1 O14 110.5(3) . . ?
O2 Pr1 O14 67.7(3) . . ?
O12 Pr1 O19 139.2(3) . . ?
O17 Pr1 O19 79.1(3) . . ?
O11 Pr1 O19 119.9(3) . . ?
O1 Pr1 O19 141.2(3) . . ?
O2 Pr1 O19 74.5(3) . . ?
O14 Pr1 O19 80.7(3) . . ?
O12 Pr1 O18 129.6(3) . . ?
O17 Pr1 O18 74.7(3) . . ?
O11 Pr1 O18 71.1(3) . . ?
O1 Pr1 O18 127.8(2) . . ?
O2 Pr1 O18 70.1(3) . . ?
O14 Pr1 O18 120.9(3) . . ?
O19 Pr1 O18 49.0(3) . . ?
O12 Pr1 O15 89.4(3) . . ?
O17 Pr1 O15 80.6(2) . . ?
O11 Pr1 O15 136.4(3) . . ?
O1 Pr1 O15 65.6(2) . . ?
O2 Pr1 O15 124.4(2) . . ?
O14 Pr1 O15 56.7(2) . . ?
O19 Pr1 O15 94.8(2) . . ?
O18 Pr1 O15 139.0(2) . . ?
O12 Pr1 Co1 32.63(19) . . ?
O17 Pr1 Co1 152.2(2) . . ?
O11 Pr1 Co1 112.4(2) . . ?
O1 Pr1 Co1 95.32(18) . . ?
O2 Pr1 Co1 61.9(2) . . ?
O14 Pr1 Co1 35.51(19) . . ?
O19 Pr1 Co1 111.19(19) . . ?
O18 Pr1 Co1 131.87(18) . . ?
O15 Pr1 Co1 73.04(16) . . ?
O12 Pr1 Co3 109.0(2) . . ?
O17 Pr1 Co3 32.4(2) . . ?
O11 Pr1 Co3 66.3(2) . . ?
O1 Pr1 Co3 34.33(18) . . ?
O2 Pr1 Co3 157.67(18) . . ?
O14 Pr1 Co3 133.66(18) . . ?
O19 Pr1 Co3 111.48(19) . . ?
O18 Pr1 Co3 97.06(18) . . ?
O15 Pr1 Co3 77.37(16) . . ?
Co1 Pr1 Co3 129.29(5) . . ?
O16 Pr2 O8 73.2(3) . . ?
O16 Pr2 O7 146.2(3) . . ?
O8 Pr2 O7 133.4(3) . . ?
O16 Pr2 O1 64.3(3) . . ?
O8 Pr2 O1 75.3(3) . . ?
O7 Pr2 O1 133.7(3) . . ?
O16 Pr2 O21 129.7(3) . . ?
O8 Pr2 O21 72.7(3) . . ?
O7 Pr2 O21 83.1(3) . . ?
O1 Pr2 O21 71.9(3) . . ?
O16 Pr2 O15 81.5(3) . . ?
O8 Pr2 O15 144.2(3) . . ?
O7 Pr2 O15 80.6(3) . . ?
O1 Pr2 O15 70.9(2) . . ?
O21 Pr2 O15 107.0(3) . . ?
O16 Pr2 O25 79.5(3) . . ?
O8 Pr2 O25 78.4(3) . . ?
O7 Pr2 O25 86.0(3) . . ?
O1 Pr2 O25 140.0(3) . . ?
O21 Pr2 O25 127.2(3) . . ?
O15 Pr2 O25 121.9(3) . . ?
O16 Pr2 O24 76.0(3) . . ?
O8 Pr2 O24 122.9(3) . . ?
O7 Pr2 O24 71.5(3) . . ?
O1 Pr2 O24 129.2(3) . . ?
O21 Pr2 O24 154.3(3) . . ?
O15 Pr2 O24 73.0(3) . . ?
O25 Pr2 O24 49.2(3) . . ?
O16 Pr2 O22 136.7(3) . . ?
O8 Pr2 O22 65.8(3) . . ?
O7 Pr2 O22 68.3(3) . . ?
O1 Pr2 O22 115.4(3) . . ?
O21 Pr2 O22 48.7(3) . . ?
O15 Pr2 O22 141.4(3) . . ?
O25 Pr2 O22 79.3(3) . . ?
O24 Pr2 O22 115.2(3) . . ?
O16 Pr2 N6 75.8(3) . . ?
O8 Pr2 N6 100.3(3) . . ?
O7 Pr2 N6 78.5(3) . . ?
O1 Pr2 N6 139.5(3) . . ?
O21 Pr2 N6 146.3(3) . . ?
O15 Pr2 N6 97.5(3) . . ?
O25 Pr2 N6 24.4(3) . . ?
O24 Pr2 N6 24.8(3) . . ?
O22 Pr2 N6 97.9(3) . . ?
O16 Pr2 N5 135.1(3) . . ?
O8 Pr2 N5 63.8(3) . . ?
O7 Pr2 N5 77.8(3) . . ?
O1 Pr2 N5 91.9(3) . . ?
O21 Pr2 N5 24.3(3) . . ?
O15 Pr2 N5 128.2(3) . . ?
O25 Pr2 N5 102.9(3) . . ?
O24 Pr2 N5 138.8(3) . . ?
O22 Pr2 N5 24.9(3) . . ?
N6 Pr2 N5 122.8(3) . . ?
O16 Pr2 Co3 31.92(18) . . ?
O8 Pr2 Co3 64.7(2) . . ?
O7 Pr2 Co3 160.6(2) . . ?
O1 Pr2 Co3 33.61(18) . . ?
O21 Pr2 Co3 99.1(2) . . ?
O15 Pr2 Co3 80.34(18) . . ?
O25 Pr2 Co3 107.16(19) . . ?
O24 Pr2 Co3 106.05(19) . . ?
O22 Pr2 Co3 127.29(17) . . ?
N6 Pr2 Co3 107.6(2) . . ?
N5 Pr2 Co3 111.8(2) . . ?
O13 Co1 O12 88.8(3) . . ?
O13 Co1 O3 176.9(3) . . ?
O12 Co1 O3 88.6(3) . . ?
O13 Co1 O4 95.4(3) . . ?
O12 Co1 O4 175.3(3) . . ?
O3 Co1 O4 87.2(3) . . ?
O13 Co1 O14 80.4(3) . . ?
O12 Co1 O14 91.6(3) . . ?
O3 Co1 O14 98.0(4) . . ?
O4 Co1 O14 91.0(3) . . ?
O13 Co1 N1 87.6(4) . . ?
O12 Co1 N1 86.6(4) . . ?
O3 Co1 N1 94.0(4) . . ?
O4 Co1 N1 91.6(4) . . ?
O14 Co1 N1 167.9(4) . . ?
O13 Co1 Co2 42.1(3) . . ?
O12 Co1 Co2 103.0(2) . . ?
O3 Co1 Co2 137.1(3) . . ?
O4 Co1 Co2 81.5(2) . . ?
O14 Co1 Co2 41.6(2) . . ?
N1 Co1 Co2 127.4(3) . . ?
O13 Co1 Pr1 86.2(2) . . ?
O12 Co1 Pr1 41.3(3) . . ?
O3 Co1 Pr1 90.7(3) . . ?
O4 Co1 Pr1 140.8(3) . . ?
O14 Co1 Pr1 50.5(2) . . ?
N1 Co1 Pr1 127.6(3) . . ?
Co2 Co1 Pr1 73.72(5) . . ?
O14 Co2 O6 177.0(3) . . ?
O14 Co2 O15 85.9(3) . . ?
O6 Co2 O15 96.5(4) . . ?
O14 Co2 O13 81.3(3) . . ?
O6 Co2 O13 100.4(4) . . ?
O15 Co2 O13 91.1(3) . . ?
O14 Co2 O5 94.4(3) . . ?
O6 Co2 O5 83.2(4) . . ?
O15 Co2 O5 177.8(3) . . ?
O13 Co2 O5 91.1(3) . . ?
O14 Co2 N2 88.1(4) . . ?
O6 Co2 N2 90.2(4) . . ?
O15 Co2 N2 87.5(4) . . ?
O13 Co2 N2 169.4(4) . . ?
O5 Co2 N2 90.3(4) . . ?
O14 Co2 Co1 43.4(3) . . ?
O6 Co2 Co1 137.4(3) . . ?
O15 Co2 Co1 101.0(2) . . ?
O13 Co2 Co1 41.2(2) . . ?
O5 Co2 Co1 80.7(2) . . ?
N2 Co2 Co1 128.9(3) . . ?
O16 Co3 O17 92.1(4) . . ?
O16 Co3 O9 92.7(4) . . ?
O17 Co3 O9 174.3(4) . . ?
O16 Co3 O10 177.0(4) . . ?
O17 Co3 O10 90.9(4) . . ?
O9 Co3 O10 84.3(4) . . ?
O16 Co3 O1 85.3(3) . . ?
O17 Co3 O1 87.5(3) . . ?
O9 Co3 O1 95.8(4) . . ?
O10 Co3 O1 95.4(3) . . ?
O16 Co3 N3 86.6(4) . . ?
O17 Co3 N3 87.3(4) . . ?
O9 Co3 N3 90.0(4) . . ?
O10 Co3 N3 92.9(4) . . ?
O1 Co3 N3 170.3(4) . . ?
O16 Co3 Pr1 99.4(3) . . ?
O17 Co3 Pr1 42.3(3) . . ?
O9 Co3 Pr1 139.3(3) . . ?
O10 Co3 Pr1 83.2(2) . . ?
O1 Co3 Pr1 47.4(2) . . ?
N3 Co3 Pr1 129.2(3) . . ?
O16 Co3 Pr2 42.4(2) . . ?
O17 Co3 Pr2 99.4(3) . . ?
O9 Co3 Pr2 86.1(3) . . ?
O10 Co3 Pr2 137.5(2) . . ?
O1 Co3 Pr2 44.7(2) . . ?
N3 Co3 Pr2 128.4(3) . . ?
Pr1 Co3 Pr2 77.63(5) . . ?
O2 C1 O3 124.4(11) . . ?
O2 C1 C2 118.2(12) . . ?
O3 C1 C2 117.2(12) . . ?
C4' C2 C1 117.1(18) . . ?
C1 C2 C4 101(2) . . ?
C1 C2 C3 114(2) . . ?
C4 C2 C3 90(3) . . ?
C4' C2 C3' 114.3(19) . . ?
C1 C2 C3' 104.8(15) . . ?
C1 C2 H2 115.9 . . ?
C4 C2 H2 115.9 . . ?
C3 C2 H2 115.9 . . ?
C4' C2 H2A 106.7 . . ?
C1 C2 H2A 106.7 . . ?
C3' C2 H2A 106.7 . . ?
C2 C3 H3A 109.5 . . ?
C2 C3 H3B 109.5 . . ?
H3A C3 H3B 109.5 . . ?
C2 C3 H3C 109.5 . . ?
H3A C3 H3C 109.5 . . ?
H3B C3 H3C 109.5 . . ?
C2 C4 H4A 109.5 . . ?
C2 C4 H4B 109.5 . . ?
H4A C4 H4B 109.5 . . ?
C2 C4 H4C 109.5 . . ?
H4A C4 H4C 109.5 . . ?
H4B C4 H4C 109.5 . . ?
C2 C3' H3'1 109.5 . . ?
C2 C3' H3'2 109.5 . . ?
H3'1 C3' H3'2 109.5 . . ?
C2 C3' H3'3 109.5 . . ?
H3'1 C3' H3'3 109.5 . . ?
H3'2 C3' H3'3 109.5 . . ?
C2 C4' H4'1 109.5 . . ?
C2 C4' H4'2 109.5 . . ?
H4'1 C4' H4'2 109.5 . . ?
C2 C4' H4'3 109.5 . . ?
H4'1 C4' H4'3 109.5 . . ?
H4'2 C4' H4'3 109.5 . . ?
O5 C5 O4 125.2(12) . . ?
O5 C5 C6 117.6(10) . . ?
O4 C5 C6 117.1(11) . . ?
C8 C6 C5 113.0(11) . . ?
C8 C6 C7 112.3(11) . . ?
C5 C6 C7 111.5(11) . . ?
C8 C6 H6 106.5 . . ?
C5 C6 H6 106.5 . . ?
C7 C6 H6 106.5 . . ?
C6 C7 H7A 109.5 . . ?
C6 C7 H7B 109.5 . . ?
H7A C7 H7B 109.5 . . ?
C6 C7 H7C 109.5 . . ?
H7A C7 H7C 109.5 . . ?
H7B C7 H7C 109.5 . . ?
C6 C8 H8A 109.5 . . ?
C6 C8 H8B 109.5 . . ?
H8A C8 H8B 109.5 . . ?
C6 C8 H8C 109.5 . . ?
H8A C8 H8C 109.5 . . ?
H8B C8 H8C 109.5 . . ?
O7 C9 O6 125.0(12) . . ?
O7 C9 C10 119.7(13) . . ?
O6 C9 C10 115.3(11) . . ?
C9 C10 C12 108.2(10) . . ?
C9 C10 C11 109.8(11) . . ?
C12 C10 C11 112.8(10) . . ?
C9 C10 H10 108.6 . . ?
C12 C10 H10 108.6 . . ?
C11 C10 H10 108.6 . . ?
C10 C11 H11A 109.5 . . ?
C10 C11 H11B 109.5 . . ?
H11A C11 H11B 109.5 . . ?
C10 C11 H11C 109.5 . . ?
H11A C11 H11C 109.5 . . ?
H11B C11 H11C 109.5 . . ?
C10 C12 H12A 109.5 . . ?
C10 C12 H12B 109.5 . . ?
H12A C12 H12B 109.5 . . ?
C10 C12 H12C 109.5 . . ?
H12A C12 H12C 109.5 . . ?
H12B C12 H12C 109.5 . . ?
O8 C13 O9 124.5(12) . . ?
O8 C13 C14 117.5(13) . . ?
O9 C13 C14 118.0(13) . . ?
C15 C14 C13 110.1(13) . . ?
C15' C14 C13 120(2) . . ?
C15 C14 C16 114.9(15) . . ?
C15' C14 C16 115(2) . . ?
C13 C14 C16 115.7(13) . . ?
C15 C14 H14 105.0 . . ?
C13 C14 H14 105.0 . . ?
C16 C14 H14 105.0 . . ?
C15' C14 H14A 100.5 . . ?
C13 C14 H14A 100.5 . . ?
C16 C14 H14A 100.5 . . ?
C14 C15 H15A 109.5 . . ?
C14 C15 H15B 109.5 . . ?
H15A C15 H15B 109.5 . . ?
C14 C15 H15C 109.5 . . ?
H15A C15 H15C 109.5 . . ?
H15B C15 H15C 109.5 . . ?
C14 C15' H15D 109.5 . . ?
C14 C15' H15E 109.5 . . ?
H15D C15' H15E 109.5 . . ?
C14 C15' H15F 109.5 . . ?
H15D C15' H15F 109.5 . . ?
H15E C15' H15F 109.5 . . ?
C14 C16 H16A 109.5 . . ?
C14 C16 H16B 109.5 . . ?
H16A C16 H16B 109.5 . . ?
C14 C16 H16C 109.5 . . ?
H16A C16 H16C 109.5 . . ?
H16B C16 H16C 109.5 . . ?
O11 C17 O10 127.2(12) . . ?
O11 C17 C18 117.2(11) . . ?
O10 C17 C18 115.6(12) . . ?
C20 C18 C17 110.1(10) . . ?
C20 C18 C19 111.8(11) . . ?
C17 C18 C19 108.9(10) . . ?
C20 C18 H18 108.6 . . ?
C17 C18 H18 108.6 . . ?
C19 C18 H18 108.6 . . ?
C18 C19 H19A 109.5 . . ?
C18 C19 H19B 109.5 . . ?
H19A C19 H19B 109.5 . . ?
C18 C19 H19C 109.5 . . ?
H19A C19 H19C 109.5 . . ?
H19B C19 H19C 109.5 . . ?
C18 C20 H20A 109.5 . . ?
C18 C20 H20B 109.5 . . ?
H20A C20 H20B 109.5 . . ?
C18 C20 H20C 109.5 . . ?
H20A C20 H20C 109.5 . . ?
H20B C20 H20C 109.5 . . ?
C22 C21 N1 107.0(9) . . ?
C22 C21 H21A 110.3 . . ?
N1 C21 H21A 110.3 . . ?
C22 C21 H21B 110.3 . . ?
N1 C21 H21B 110.3 . . ?
H21A C21 H21B 108.6 . . ?
O12 C22 C21 109.6(9) . . ?
O12 C22 H22A 109.7 . . ?
C21 C22 H22A 109.7 . . ?
O12 C22 H22B 109.7 . . ?
C21 C22 H22B 109.7 . . ?
H22A C22 H22B 108.2 . . ?
N1 C23 C24 112.4(10) . . ?
N1 C23 H23A 109.1 . . ?
C24 C23 H23A 109.1 . . ?
N1 C23 H23B 109.1 . . ?
C24 C23 H23B 109.1 . . ?
H23A C23 H23B 107.9 . . ?
O13 C24 C23 105.1(9) . . ?
O13 C24 H24A 110.7 . . ?
C23 C24 H24A 110.7 . . ?
O13 C24 H24B 110.7 . . ?
C23 C24 H24B 110.7 . . ?
H24A C24 H24B 108.8 . . ?
C26 C25 N1 114.9(10) . . ?
C26 C25 H25A 108.5 . . ?
N1 C25 H25A 108.5 . . ?
C26 C25 H25B 108.5 . . ?
N1 C25 H25B 108.5 . . ?
H25A C25 H25B 107.5 . . ?
C25 C26 C27 110.9(11) . . ?
C25 C26 H26A 109.5 . . ?
C27 C26 H26A 109.5 . . ?
C25 C26 H26B 109.5 . . ?
C27 C26 H26B 109.5 . . ?
H26A C26 H26B 108.0 . . ?
C28 C27 C26 115.8(17) . . ?
C28' C27 C26 115.4(17) . . ?
C28 C27 H27A 108.3 . . ?
C26 C27 H27A 108.3 . . ?
C28 C27 H27B 108.3 . . ?
C26 C27 H27B 108.3 . . ?
H27A C27 H27B 107.4 . . ?
C28' C27 H27C 108.4 . . ?
C26 C27 H27C 108.4 . . ?
C28' C27 H27D 108.4 . . ?
C26 C27 H27D 108.4 . . ?
H27C C27 H27D 107.5 . . ?
C27 C28 H28A 109.5 . . ?
C27 C28 H28B 109.5 . . ?
H28A C28 H28B 109.5 . . ?
C27 C28 H28C 109.5 . . ?
H28A C28 H28C 109.5 . . ?
H28B C28 H28C 109.5 . . ?
C27 C28' H28D 109.5 . . ?
C27 C28' H28E 109.5 . . ?
H28D C28' H28E 109.5 . . ?
C27 C28' H28F 109.5 . . ?
H28D C28' H28F 109.5 . . ?
H28E C28' H28F 109.5 . . ?
N2 C29 C30 111.8(10) . . ?
N2 C29 H29A 109.3 . . ?
C30 C29 H29A 109.3 . . ?
N2 C29 H29B 109.3 . . ?
C30 C29 H29B 109.3 . . ?
H29A C29 H29B 107.9 . . ?
O14 C30 C29 106.2(9) . . ?
O14 C30 H30A 110.5 . . ?
C29 C30 H30A 110.5 . . ?
O14 C30 H30B 110.5 . . ?
C29 C30 H30B 110.5 . . ?
H30A C30 H30B 108.7 . . ?
N2 C31 C32 110.4(9) . . ?
N2 C31 H31A 109.6 . . ?
C32 C31 H31A 109.6 . . ?
N2 C31 H31B 109.6 . . ?
C32 C31 H31B 109.6 . . ?
H31A C31 H31B 108.1 . . ?
O15 C32 C31 107.9(10) . . ?
O15 C32 H32A 110.1 . . ?
C31 C32 H32A 110.1 . . ?
O15 C32 H32B 110.1 . . ?
C31 C32 H32B 110.1 . . ?
H32A C32 H32B 108.4 . . ?
C34 C33 N2 116.3(10) . . ?
C34 C33 H33A 108.2 . . ?
N2 C33 H33A 108.2 . . ?
C34 C33 H33B 108.2 . . ?
N2 C33 H33B 108.2 . . ?
H33A C33 H33B 107.4 . . ?
C33 C34 C35 109.6(11) . . ?
C33 C34 H34A 109.8 . . ?
C35 C34 H34A 109.8 . . ?
C33 C34 H34B 109.8 . . ?
C35 C34 H34B 109.8 . . ?
H34A C34 H34B 108.2 . . ?
C34 C35 C36 111.4(12) . . ?
C34 C35 H35A 109.4 . . ?
C36 C35 H35A 109.4 . . ?
C34 C35 H35B 109.4 . . ?
C36 C35 H35B 109.4 . . ?
H35A C35 H35B 108.0 . . ?
C35 C36 H36A 109.5 . . ?
C35 C36 H36B 109.5 . . ?
H36A C36 H36B 109.5 . . ?
C35 C36 H36C 109.5 . . ?
H36A C36 H36C 109.5 . . ?
H36B C36 H36C 109.5 . . ?
N3 C37 C38 111.5(10) . . ?
N3 C37 H37A 109.3 . . ?
C38 C37 H37A 109.3 . . ?
N3 C37 H37B 109.3 . . ?
C38 C37 H37B 109.3 . . ?
H37A C37 H37B 108.0 . . ?
O16 C38 C37 109.0(10) . . ?
O16 C38 H38A 109.9 . . ?
C37 C38 H38A 109.9 . . ?
O16 C38 H38B 109.9 . . ?
C37 C38 H38B 109.9 . . ?
H38A C38 H38B 108.3 . . ?
C40 C39 N3 108.9(10) . . ?
C40 C39 H39A 109.9 . . ?
N3 C39 H39A 109.9 . . ?
C40 C39 H39B 109.9 . . ?
N3 C39 H39B 109.9 . . ?
H39A C39 H39B 108.3 . . ?
O17 C40 C39 107.1(11) . . ?
O17 C40 H40A 110.3 . . ?
C39 C40 H40A 110.3 . . ?
O17 C40 H40B 110.3 . . ?
C39 C40 H40B 110.3 . . ?
H40A C40 H40B 108.5 . . ?
N3 C41 C42 117.0(10) . . ?
N3 C41 H41A 108.0 . . ?
C42 C41 H41A 108.0 . . ?
N3 C41 H41B 108.0 . . ?
C42 C41 H41B 108.0 . . ?
H41A C41 H41B 107.3 . . ?
C41 C42 C43 111.7(11) . . ?
C41 C42 H42A 109.3 . . ?
C43 C42 H42A 109.3 . . ?
C41 C42 H42B 109.3 . . ?
C43 C42 H42B 109.3 . . ?
H42A C42 H42B 107.9 . . ?
C42 C43 C44 112.8(13) . . ?
C42 C43 H43A 109.0 . . ?
C44 C43 H43A 109.0 . . ?
C42 C43 H43B 109.0 . . ?
C44 C43 H43B 109.0 . . ?
H43A C43 H43B 107.8 . . ?
C43 C44 H44A 109.5 . . ?
C43 C44 H44B 109.5 . . ?
H44A C44 H44B 109.5 . . ?
C43 C44 H44C 109.5 . . ?
H44A C44 H44C 109.5 . . ?
H44B C44 H44C 109.5 . . ?
N7 C45 C46 178(2) . . ?
C45 C46 H46A 109.5 . . ?
C45 C46 H46B 109.5 . . ?
H46A C46 H46B 109.5 . . ?
C45 C46 H46C 109.5 . . ?
H46A C46 H46C 109.5 . . ?
H46B C46 H46C 109.5 . . ?
C23 N1 C21 112.5(9) . . ?
C23 N1 C25 111.5(10) . . ?
C21 N1 C25 111.4(9) . . ?
C23 N1 Co1 105.2(7) . . ?
C21 N1 Co1 103.7(7) . . ?
C25 N1 Co1 112.2(7) . . ?
C31 N2 C33 111.5(9) . . ?
C31 N2 C29 111.8(9) . . ?
C33 N2 C29 111.6(9) . . ?
C31 N2 Co2 103.0(7) . . ?
C33 N2 Co2 113.0(7) . . ?
C29 N2 Co2 105.6(7) . . ?
C37 N3 C41 112.2(9) . . ?
C37 N3 C39 111.3(10) . . ?
C41 N3 C39 112.4(11) . . ?
C37 N3 Co3 102.1(8) . . ?
C41 N3 Co3 112.4(7) . . ?
C39 N3 Co3 105.7(7) . . ?
O20 N4 O18 122.6(11) . . ?
O20 N4 O19 120.1(10) . . ?
O18 N4 O19 117.3(12) . . ?
O21 N5 O23 121.8(11) . . ?
O21 N5 O22 117.6(11) . . ?
O23 N5 O22 120.5(11) . . ?
O21 N5 Pr2 56.0(6) . . ?
O23 N5 Pr2 166.0(7) . . ?
O22 N5 Pr2 63.4(6) . . ?
O26 N6 O25 121.0(11) . . ?
O26 N6 O24 121.1(11) . . ?
O25 N6 O24 117.8(10) . . ?
O26 N6 Pr2 175.5(8) . . ?
O25 N6 Pr2 57.4(6) . . ?
O24 N6 Pr2 60.5(6) . . ?
C48 C47 H47A 109.5 . . ?
C48 C47 H47B 109.5 . . ?
H47A C47 H47B 109.5 . . ?
C48 C47 H47C 109.5 . . ?
H47A C47 H47C 109.5 . . ?
H47B C47 H47C 109.5 . . ?
N8 C48 C47 177(3) . . ?
Co3 O1 Pr2 101.7(3) . . ?
Co3 O1 Pr1 98.3(3) . . ?
Pr2 O1 Pr1 118.1(3) . . ?
Co3 O1 H1A 102.7 . . ?
Pr2 O1 H1A 140.4 . . ?
Pr1 O1 H1A 88.5 . . ?
C1 O2 Pr1 133.1(8) . . ?
C1 O3 Co1 123.7(8) . . ?
C5 O4 Co1 125.0(8) . . ?
C5 O5 Co2 126.9(8) . . ?
C9 O6 Co2 130.6(8) . . ?
C9 O7 Pr2 131.1(9) . . ?
C13 O8 Pr2 135.6(9) . . ?
C13 O9 Co3 129.0(8) . . ?
C17 O10 Co3 128.3(8) . . ?
C17 O11 Pr1 129.1(8) . . ?
C22 O12 Co1 113.6(7) . . ?
C22 O12 Pr1 140.0(7) . . ?
Co1 O12 Pr1 106.1(4) . . ?
C24 O13 Co1 108.5(6) . . ?
C24 O13 Co2 126.9(6) . . ?
Co1 O13 Co2 96.7(4) . . ?
C30 O14 Co2 107.4(6) . . ?
C30 O14 Co1 127.0(7) . . ?
Co2 O14 Co1 95.0(4) . . ?
C30 O14 Pr1 119.0(7) . . ?
Co2 O14 Pr1 111.9(3) . . ?
Co1 O14 Pr1 94.0(3) . . ?
C32 O15 Co2 112.1(6) . . ?
C32 O15 Pr2 116.9(6) . . ?
Co2 O15 Pr2 118.4(4) . . ?
C32 O15 Pr1 97.7(7) . . ?
Co2 O15 Pr1 103.0(3) . . ?
Pr2 O15 Pr1 105.1(2) . . ?
C38 O16 Co3 114.5(7) . . ?
C38 O16 Pr2 136.8(7) . . ?
Co3 O16 Pr2 105.7(3) . . ?
C40 O17 Co3 110.0(7) . . ?
C40 O17 Pr1 132.1(7) . . ?
Co3 O17 Pr1 105.2(4) . . ?
N4 O18 Pr1 96.8(7) . . ?
N4 O19 Pr1 96.9(7) . . ?
N5 O21 Pr2 99.7(7) . . ?
N5 O22 Pr2 91.8(7) . . ?
N6 O24 Pr2 94.7(6) . . ?
N6 O25 Pr2 98.1(7) . . ?

loop_
_geom_bond_atom_site_label_1
_geom_bond_atom_site_label_2
_geom_bond_distance
_geom_bond_site_symmetry_2
_geom_bond_publ_flag
Pr1 O12 2.304(8) . ?
Pr1 O17 2.362(8) . ?
Pr1 O11 2.389(8) . ?
Pr1 O1 2.516(8) . ?
Pr1 O2 2.542(8) . ?
Pr1 O14 2.596(7) . ?
Pr1 O19 2.601(9) . ?
Pr1 O18 2.638(9) . ?
Pr1 O15 2.817(8) . ?
Pr1 Co1 3.3546(19) . ?
Pr1 Co3 3.385(2) . ?
Pr2 O16 2.390(8) . ?
Pr2 O8 2.426(8) . ?
Pr2 O7 2.428(8) . ?
Pr2 O1 2.451(8) . ?
Pr2 O21 2.533(9) . ?
Pr2 O15 2.547(8) . ?
Pr2 O25 2.562(8) . ?
Pr2 O24 2.626(8) . ?
Pr2 O22 2.694(9) . ?
Pr2 N6 3.009(10) . ?
Pr2 N5 3.013(12) . ?
Pr2 Co3 3.413(2) . ?
Co1 O13 1.879(8) . ?
Co1 O12 1.882(8) . ?
Co1 O3 1.916(8) . ?
Co1 O4 1.926(8) . ?
Co1 O14 1.953(8) . ?
Co1 N1 1.983(10) . ?
Co1 Co2 2.831(2) . ?
Co2 O14 1.886(8) . ?
Co2 O6 1.888(9) . ?
Co2 O15 1.899(8) . ?
Co2 O13 1.910(8) . ?
Co2 O5 1.917(8) . ?
Co2 N2 1.982(10) . ?
Co3 O16 1.874(8) . ?
Co3 O17 1.881(9) . ?
Co3 O9 1.904(9) . ?
Co3 O10 1.912(8) . ?
Co3 O1 1.929(8) . ?
Co3 N3 1.989(9) . ?
C1 O2 1.250(14) . ?
C1 O3 1.270(14) . ?
C1 C2 1.475(19) . ?
C2 C4' 1.46(3) . ?
C2 C4 1.49(3) . ?
C2 C3 1.60(3) . ?
C2 C3' 1.61(3) . ?
C2 H2 1.0000 . ?
C2 H2A 1.0000 . ?
C3 H3A 0.9800 . ?
C3 H3B 0.9800 . ?
C3 H3C 0.9800 . ?
C4 H4A 0.9800 . ?
C4 H4B 0.9800 . ?
C4 H4C 0.9800 . ?
C3' H3'1 0.9800 . ?
C3' H3'2 0.9800 . ?
C3' H3'3 0.9800 . ?
C4' H4'1 0.9800 . ?
C4' H4'2 0.9800 . ?
C4' H4'3 0.9800 . ?
C5 O5 1.256(14) . ?
C5 O4 1.271(13) . ?
C5 C6 1.520(17) . ?
C6 C8 1.502(18) . ?
C6 C7 1.535(17) . ?
C6 H6 1.0000 . ?
C7 H7A 0.9800 . ?
C7 H7B 0.9800 . ?
C7 H7C 0.9800 . ?
C8 H8A 0.9800 . ?
C8 H8B 0.9800 . ?
C8 H8C 0.9800 . ?
C9 O7 1.264(14) . ?
C9 O6 1.270(15) . ?
C9 C10 1.527(17) . ?
C10 C12 1.536(17) . ?
C10 C11 1.551(17) . ?
C10 H10 1.0000 . ?
C11 H11A 0.9800 . ?
C11 H11B 0.9800 . ?
C11 H11C 0.9800 . ?
C12 H12A 0.9800 . ?
C12 H12B 0.9800 . ?
C12 H12C 0.9800 . ?
C13 O8 1.278(15) . ?
C13 O9 1.285(16) . ?
C13 C14 1.475(18) . ?
C14 C15 1.43(2) . ?
C14 C15' 1.44(2) . ?
C14 C16 1.491(19) . ?
C14 H14 1.0000 . ?
C14 H14A 1.0000 . ?
C15 H15A 0.9800 . ?
C15 H15B 0.9800 . ?
C15 H15C 0.9800 . ?
C15' H15D 0.9800 . ?
C15' H15E 0.9800 . ?
C15' H15F 0.9800 . ?
C16 H16A 0.9800 . ?
C16 H16B 0.9800 . ?
C16 H16C 0.9800 . ?
C17 O11 1.245(15) . ?
C17 O10 1.285(15) . ?
C17 C18 1.537(16) . ?
C18 C20 1.494(16) . ?
C18 C19 1.560(18) . ?
C18 H18 1.0000 . ?
C19 H19A 0.9800 . ?
C19 H19B 0.9800 . ?
C19 H19C 0.9800 . ?
C20 H20A 0.9800 . ?
C20 H20B 0.9800 . ?
C20 H20C 0.9800 . ?
C21 C22 1.510(16) . ?
C21 N1 1.513(14) . ?
C21 H21A 0.9900 . ?
C21 H21B 0.9900 . ?
C22 O12 1.407(14) . ?
C22 H22A 0.9900 . ?
C22 H22B 0.9900 . ?
C23 N1 1.492(15) . ?
C23 C24 1.499(15) . ?
C23 H23A 0.9900 . ?
C23 H23B 0.9900 . ?
C24 O13 1.447(14) . ?
C24 H24A 0.9900 . ?
C24 H24B 0.9900 . ?
C25 C26 1.515(17) . ?
C25 N1 1.519(15) . ?
C25 H25A 0.9900 . ?
C25 H25B 0.9900 . ?
C26 C27 1.553(18) . ?
C26 H26A 0.9900 . ?
C26 H26B 0.9900 . ?
C27 C28 1.47(2) . ?
C27 C28' 1.50(2) . ?
C27 H27A 0.9900 . ?
C27 H27B 0.9900 . ?
C27 H27C 0.9900 . ?
C27 H27D 0.9900 . ?
C28 H28A 0.9800 . ?
C28 H28B 0.9800 . ?
C28 H28C 0.9800 . ?
C28' H28D 0.9800 . ?
C28' H28E 0.9800 . ?
C28' H28F 0.9800 . ?
C29 N2 1.502(14) . ?
C29 C30 1.503(16) . ?
C29 H29A 0.9900 . ?
C29 H29B 0.9900 . ?
C30 O14 1.458(14) . ?
C30 H30A 0.9900 . ?
C30 H30B 0.9900 . ?
C31 N2 1.482(14) . ?
C31 C32 1.498(16) . ?
C31 H31A 0.9900 . ?
C31 H31B 0.9900 . ?
C32 O15 1.473(14) . ?
C32 H32A 0.9900 . ?
C32 H32B 0.9900 . ?
C33 C34 1.497(17) . ?
C33 N2 1.500(14) . ?
C33 H33A 0.9900 . ?
C33 H33B 0.9900 . ?
C34 C35 1.531(16) . ?
C34 H34A 0.9900 . ?
C34 H34B 0.9900 . ?
C35 C36 1.554(18) . ?
C35 H35A 0.9900 . ?
C35 H35B 0.9900 . ?
C36 H36A 0.9800 . ?
C36 H36B 0.9800 . ?
C36 H36C 0.9800 . ?
C37 N3 1.481(15) . ?
C37 C38 1.487(17) . ?
C37 H37A 0.9900 . ?
C37 H37B 0.9900 . ?
C38 O16 1.410(13) . ?
C38 H38A 0.9900 . ?
C38 H38B 0.9900 . ?
C39 C40 1.513(17) . ?
C39 N3 1.518(17) . ?
C39 H39A 0.9900 . ?
C39 H39B 0.9900 . ?
C40 O17 1.411(15) . ?
C40 H40A 0.9900 . ?
C40 H40B 0.9900 . ?
C41 N3 1.485(15) . ?
C41 C42 1.504(17) . ?
C41 H41A 0.9900 . ?
C41 H41B 0.9900 . ?
C42 C43 1.505(18) . ?
C42 H42A 0.9900 . ?
C42 H42B 0.9900 . ?
C43 C44 1.57(2) . ?
C43 H43A 0.9900 . ?
C43 H43B 0.9900 . ?
C44 H44A 0.9800 . ?
C44 H44B 0.9800 . ?
C44 H44C 0.9800 . ?
C45 N7 1.18(2) . ?
C45 C46 1.41(3) . ?
C46 H46A 0.9800 . ?
C46 H46B 0.9800 . ?
C46 H46C 0.9800 . ?
N4 O20 1.228(13) . ?
N4 O18 1.243(13) . ?
N4 O19 1.301(13) . ?
N5 O21 1.258(13) . ?
N5 O23 1.260(13) . ?
N5 O22 1.269(13) . ?
N6 O26 1.228(12) . ?
N6 O25 1.256(13) . ?
N6 O24 1.267(13) . ?
N8 C48 1.16(3) . ?
C47 C48 1.48(4) . ?
C47 H47A 0.9800 . ?
C47 H47B 0.9800 . ?
C47 H47C 0.9800 . ?
O1 H1A 0.9969 . ?
